data_4347027
loop_
_publ_author_name
'Hu, Ji-Yun'
'Zhang, Jing'
'Wang, Gao-Xiang'
'Sun, Hao-Ling'
'Zhang, Jun-Long'

_publ_section_title
;
 Constructing a Catalytic Cycle for C-F to C-X (X = O, S, N) Bond
 Transformation Based on Gold-Mediated Ligand Nucleophilic Attack.
;
_journal_issue 5
_journal_name_full 'Inorganic chemistry'
_journal_page_first 2274
_journal_page_last 2283
_journal_paper_doi 10.1021/acs.inorgchem.5b02634
_journal_volume 55
_journal_year 2016
_chemical_formula_sum 'C31 H48 Au Cl O P2'
_chemical_formula_weight 731.05
_space_group_crystal_system monoclinic
_space_group_IT_number 14
_space_group_name_Hall '-P 2ybc'
_space_group_name_H-M_alt 'P 1 21/c 1'
_atom_sites_solution_hydrogens geom
_audit_creation_method SHELXL-2013
_cell_angle_alpha 90
_cell_angle_beta 104.795(4)
_cell_angle_gamma 90
_cell_formula_units_Z 4
_cell_length_a 11.267(3)
_cell_length_b 16.845(4)
_cell_length_c 17.434(4)
_cell_measurement_temperature 293(2)
_cell_volume 3199.1(14)
_computing_cell_refinement 'Bruker SAINT'
_computing_data_collection 'Bruker APEX2'
_computing_data_reduction 'Bruker SAINT'
_computing_structure_refinement 'SHELXL-2013 (Sheldrick, 2013)'
_computing_structure_solution 'SHELXS-97 (Sheldrick, 1990)'
_diffrn_ambient_temperature 293(2)
_diffrn_measured_fraction_theta_full 1.000
_diffrn_measured_fraction_theta_max 0.996
_diffrn_measurement_device_type 'Bruker APEX-II CCD'
_diffrn_measurement_method '\f and \w scans'
_diffrn_radiation_type MoK\a
_diffrn_radiation_wavelength 0.71073
_diffrn_reflns_av_R_equivalents 0.0461
_diffrn_reflns_av_unetI/netI 0.0519
_diffrn_reflns_Laue_measured_fraction_full 1.000
_diffrn_reflns_Laue_measured_fraction_max 0.996
_diffrn_reflns_limit_h_max 14
_diffrn_reflns_limit_h_min -11
_diffrn_reflns_limit_k_max 21
_diffrn_reflns_limit_k_min -18
_diffrn_reflns_limit_l_max 22
_diffrn_reflns_limit_l_min -19
_diffrn_reflns_number 21552
_diffrn_reflns_point_group_measured_fraction_full 1.000
_diffrn_reflns_point_group_measured_fraction_max 0.996
_diffrn_reflns_theta_full 25.242
_diffrn_reflns_theta_max 27.583
_diffrn_reflns_theta_min 1.709
_diffrn_source 'sealed tube'
_exptl_absorpt_coefficient_mu 4.804
_exptl_absorpt_correction_T_max 0.953
_exptl_absorpt_correction_T_min 0.894
_exptl_absorpt_correction_type multi-scan
_exptl_absorpt_process_details SADABS
_exptl_crystal_colour yellow
_exptl_crystal_density_diffrn 1.518
_exptl_crystal_description block
_exptl_crystal_F_000 1472
_exptl_crystal_size_max 0.25
_exptl_crystal_size_mid 0.22
_exptl_crystal_size_min 0.20
_refine_diff_density_max 0.784
_refine_diff_density_min -1.905
_refine_diff_density_rms 0.145
_refine_ls_extinction_method none
_refine_ls_goodness_of_fit_ref 1.027
_refine_ls_hydrogen_treatment constr
_refine_ls_matrix_type full
_refine_ls_number_parameters 325
_refine_ls_number_reflns 7388
_refine_ls_number_restraints 0
_refine_ls_restrained_S_all 1.027
_refine_ls_R_factor_all 0.0479
_refine_ls_R_factor_gt 0.0341
_refine_ls_shift/su_max 0.000
_refine_ls_shift/su_mean 0.000
_refine_ls_structure_factor_coef Fsqd
_refine_ls_weighting_details
;
 w=1/[\s^2^(Fo^2^)+(0.0402P)^2^]
 where P=(Fo^2^+2Fc^2^)/3
;
_refine_ls_weighting_scheme calc
_refine_ls_wR_factor_gt 0.0788
_refine_ls_wR_factor_ref 0.0846
_reflns_Friedel_coverage 0.000
_reflns_number_gt 5924
_reflns_number_total 7388
_reflns_threshold_expression 'I > 2\s(I)'
_cod_data_source_file ic5b02634_si_002.cif
_cod_data_source_block 140416c_0m
_cod_depositor_comments
;
The following automatic conversions were performed:

data item '_exptl_absorpt_correction_type' value 'Multi-scan' was
changed to 'multi-scan' in accordance with the
/home/saulius/struct/COD-crude-data/automatic-downloads/DataCite-retrospective/ACS/depositions/lib/dictionaries/cif_core.dic
dictionary named 'cif_core.dic' version 2.4.2 last updated on
2011-04-26.

Automatic conversion script
Id: cif_fix_values 6909 2019-04-08 15:41:33Z antanas 
;
_cod_original_cell_volume 3199.0(13)
_cod_original_sg_symbol_H-M 'P 21/c'
_cod_database_code 4347027
_shelx_space_group_comment
;
The symmetry employed for this shelxl refinement is uniquely defined
by the following loop, which should always be used as a source of
symmetry information in preference to the above space-group names.
They are only intended as comments.
;
_shelxl_version_number 2013-2

loop_
_space_group_symop_operation_xyz
'x, y, z'
'-x, y+1/2, -z+1/2'
'-x, -y, -z'
'x, -y-1/2, z-1/2'

loop_
_atom_site_label
_atom_site_type_symbol
_atom_site_fract_x
_atom_site_fract_y
_atom_site_fract_z
_atom_site_U_iso_or_equiv
_atom_site_adp_type
_atom_site_occupancy
_atom_site_site_symmetry_order
_atom_site_calc_flag
_atom_site_refinement_flags_posn
_atom_site_refinement_flags_adp
C1 C 0.1847(4) 0.1140(2) 0.3960(2) 0.0305(9) Uani 1 1 d . .
C2 C 0.1785(5) 0.1461(3) 0.4686(3) 0.0470(12) Uani 1 1 d . .
H2A H 0.1486 0.1973 0.4703 0.056 Uiso 1 1 calc R U
C3 C 0.2157(6) 0.1034(3) 0.5375(3) 0.0607(16) Uani 1 1 d . .
H3A H 0.2102 0.1259 0.5852 0.073 Uiso 1 1 calc R U
C4 C 0.2610(5) 0.0277(3) 0.5369(3) 0.0533(13) Uani 1 1 d . .
H4A H 0.2864 -0.0004 0.5842 0.064 Uiso 1 1 calc R U
C5 C 0.2691(4) -0.0071(2) 0.4666(2) 0.0336(9) Uani 1 1 d . .
C6 C 0.2302(4) 0.0371(2) 0.3978(2) 0.0290(9) Uani 1 1 d . .
C7 C 0.3067(4) -0.0939(2) 0.4602(3) 0.0368(10) Uani 1 1 d . .
C8 C 0.3665(4) -0.0993(2) 0.3916(3) 0.0379(10) Uani 1 1 d . .
C9 C 0.4579(5) -0.1538(3) 0.3892(3) 0.0555(14) Uani 1 1 d . .
H9A H 0.4882 -0.1869 0.4325 0.067 Uiso 1 1 calc R U
C10 C 0.5043(6) -0.1594(3) 0.3239(4) 0.0669(17) Uani 1 1 d . .
H10A H 0.5651 -0.1965 0.3231 0.080 Uiso 1 1 calc R U
C11 C 0.4614(5) -0.1106(3) 0.2597(3) 0.0505(13) Uani 1 1 d . .
H11A H 0.4929 -0.1159 0.2156 0.061 Uiso 1 1 calc R U
C12 C 0.3722(4) -0.0535(2) 0.2589(2) 0.0317(9) Uani 1 1 d . .
C13 C 0.3262(4) -0.0503(2) 0.3263(2) 0.0274(8) Uani 1 1 d . .
C14 C 0.1882(5) -0.1441(3) 0.4393(3) 0.0606(15) Uani 1 1 d . .
H14A H 0.1351 -0.1252 0.3906 0.091 Uiso 1 1 calc R U
H14B H 0.1472 -0.1397 0.4811 0.091 Uiso 1 1 calc R U
H14C H 0.2086 -0.1987 0.4333 0.091 Uiso 1 1 calc R U
C15 C 0.3907(7) -0.1240(3) 0.5376(3) 0.0685(18) Uani 1 1 d . .
H15A H 0.4641 -0.0926 0.5511 0.103 Uiso 1 1 calc R U
H15B H 0.4116 -0.1785 0.5314 0.103 Uiso 1 1 calc R U
H15C H 0.3491 -0.1201 0.5792 0.103 Uiso 1 1 calc R U
C16 C -0.0397(4) 0.1652(3) 0.2857(3) 0.0454(12) Uani 1 1 d . .
C17 C -0.0729(5) 0.0805(4) 0.2583(4) 0.0733(18) Uani 1 1 d . .
H17A H -0.1601 0.0735 0.2478 0.110 Uiso 1 1 calc R U
H17B H -0.0324 0.0442 0.2991 0.110 Uiso 1 1 calc R U
H17C H -0.0471 0.0704 0.2108 0.110 Uiso 1 1 calc R U
C18 C -0.0881(5) 0.1820(4) 0.3592(3) 0.0650(16) Uani 1 1 d . .
H18A H -0.1760 0.1781 0.3450 0.098 Uiso 1 1 calc R U
H18B H -0.0640 0.2344 0.3786 0.098 Uiso 1 1 calc R U
H18C H -0.0543 0.1438 0.3998 0.098 Uiso 1 1 calc R U
C19 C -0.0994(5) 0.2240(4) 0.2201(3) 0.0705(18) Uani 1 1 d . .
H19A H -0.1870 0.2213 0.2107 0.106 Uiso 1 1 calc R U
H19B H -0.0764 0.2106 0.1723 0.106 Uiso 1 1 calc R U
H19C H -0.0720 0.2768 0.2362 0.106 Uiso 1 1 calc R U
C20 C 0.1988(4) 0.2737(2) 0.3241(3) 0.0394(11) Uani 1 1 d . .
C21 C 0.1418(6) 0.3287(3) 0.3728(4) 0.0682(18) Uani 1 1 d . .
H21A H 0.1839 0.3788 0.3789 0.102 Uiso 1 1 calc R U
H21B H 0.1485 0.3057 0.4241 0.102 Uiso 1 1 calc R U
H21C H 0.0568 0.3367 0.3465 0.102 Uiso 1 1 calc R U
C22 C 0.1899(6) 0.3126(3) 0.2428(3) 0.0594(15) Uani 1 1 d . .
H22A H 0.2231 0.3653 0.2505 0.089 Uiso 1 1 calc R U
H22B H 0.1054 0.3150 0.2133 0.089 Uiso 1 1 calc R U
H22C H 0.2355 0.2817 0.2139 0.089 Uiso 1 1 calc R U
C23 C 0.3354(5) 0.2620(3) 0.3664(4) 0.0621(15) Uani 1 1 d . .
H23A H 0.3742 0.3129 0.3783 0.093 Uiso 1 1 calc R U
H23B H 0.3749 0.2329 0.3326 0.093 Uiso 1 1 calc R U
H23C H 0.3424 0.2331 0.4148 0.093 Uiso 1 1 calc R U
C24 C 0.4673(4) 0.0603(2) 0.1578(3) 0.0348(10) Uani 1 1 d . .
C25 C 0.5350(5) 0.0956(3) 0.2372(3) 0.0628(15) Uani 1 1 d . .
H25A H 0.6099 0.1197 0.2324 0.094 Uiso 1 1 calc R U
H25B H 0.5536 0.0543 0.2765 0.094 Uiso 1 1 calc R U
H25C H 0.4843 0.1349 0.2530 0.094 Uiso 1 1 calc R U
C26 C 0.4277(6) 0.1272(3) 0.0970(4) 0.0608(16) Uani 1 1 d . .
H26A H 0.4992 0.1520 0.0872 0.091 Uiso 1 1 calc R U
H26B H 0.3812 0.1659 0.1174 0.091 Uiso 1 1 calc R U
H26C H 0.3780 0.1057 0.0484 0.091 Uiso 1 1 calc R U
C27 C 0.5552(5) 0.0057(3) 0.1278(4) 0.0615(15) Uani 1 1 d . .
H27A H 0.6247 0.0359 0.1220 0.092 Uiso 1 1 calc R U
H27B H 0.5131 -0.0163 0.0774 0.092 Uiso 1 1 calc R U
H27C H 0.5826 -0.0364 0.1652 0.092 Uiso 1 1 calc R U
C28 C 0.2394(4) -0.0519(2) 0.0902(3) 0.0379(10) Uani 1 1 d . .
C29 C 0.1205(5) -0.0727(3) 0.1145(3) 0.0615(15) Uani 1 1 d . .
H29A H 0.0702 -0.1067 0.0751 0.092 Uiso 1 1 calc R U
H29B H 0.0763 -0.0249 0.1188 0.092 Uiso 1 1 calc R U
H29C H 0.1410 -0.0995 0.1648 0.092 Uiso 1 1 calc R U
C30 C 0.2059(5) -0.0063(3) 0.0132(3) 0.0541(13) Uani 1 1 d . .
H30A H 0.1634 -0.0408 -0.0287 0.081 Uiso 1 1 calc R U
H30B H 0.2792 0.0133 0.0014 0.081 Uiso 1 1 calc R U
H30C H 0.1537 0.0374 0.0180 0.081 Uiso 1 1 calc R U
C31 C 0.3025(6) -0.1292(3) 0.0780(4) 0.0684(17) Uani 1 1 d . .
H31A H 0.2518 -0.1575 0.0338 0.103 Uiso 1 1 calc R U
H31B H 0.3152 -0.1612 0.1249 0.103 Uiso 1 1 calc R U
H31C H 0.3803 -0.1176 0.0674 0.103 Uiso 1 1 calc R U
O1 O 0.2315(2) 0.00231(15) 0.32551(15) 0.0286(6) Uani 1 1 d . .
Cl1 Cl 0.06758(13) 0.18370(8) 0.06817(7) 0.0555(3) Uani 1 1 d . .
P1 P 0.13160(9) 0.17057(6) 0.30338(6) 0.0279(2) Uani 1 1 d . .
P2 P 0.32258(9) 0.01443(6) 0.17359(6) 0.0259(2) Uani 1 1 d . .
Au1 Au 0.19657(2) 0.11491(2) 0.19847(2) 0.02896(6) Uani 1 1 d . .

loop_
_atom_site_aniso_label
_atom_site_aniso_U_11
_atom_site_aniso_U_22
_atom_site_aniso_U_33
_atom_site_aniso_U_23
_atom_site_aniso_U_13
_atom_site_aniso_U_12
C1 0.034(2) 0.034(2) 0.025(2) 0.0000(17) 0.0100(17) 0.0045(17)
C2 0.068(3) 0.043(3) 0.034(3) 0.000(2) 0.020(2) 0.016(2)
C3 0.101(5) 0.060(3) 0.024(2) -0.006(2) 0.021(3) 0.017(3)
C4 0.085(4) 0.051(3) 0.024(2) 0.004(2) 0.015(2) 0.011(3)
C5 0.041(2) 0.033(2) 0.027(2) 0.0034(17) 0.0101(18) -0.0008(18)
C6 0.033(2) 0.033(2) 0.024(2) -0.0033(16) 0.0132(17) -0.0041(17)
C7 0.053(3) 0.032(2) 0.026(2) 0.0060(17) 0.0099(19) 0.0006(19)
C8 0.047(3) 0.031(2) 0.037(2) 0.0070(18) 0.013(2) 0.0018(19)
C9 0.072(4) 0.042(3) 0.057(3) 0.024(3) 0.024(3) 0.026(3)
C10 0.082(4) 0.062(3) 0.069(4) 0.023(3) 0.043(3) 0.042(3)
C11 0.062(3) 0.047(3) 0.053(3) 0.015(2) 0.034(3) 0.025(2)
C12 0.038(2) 0.028(2) 0.033(2) 0.0028(17) 0.0166(18) 0.0062(17)
C13 0.033(2) 0.0261(19) 0.0259(19) 0.0006(16) 0.0115(16) -0.0003(16)
C14 0.087(4) 0.049(3) 0.056(3) -0.005(3) 0.037(3) -0.022(3)
C15 0.116(6) 0.054(3) 0.033(3) 0.010(2) 0.015(3) 0.022(3)
C16 0.032(3) 0.062(3) 0.048(3) 0.004(2) 0.021(2) 0.005(2)
C17 0.044(3) 0.087(4) 0.088(5) -0.019(4) 0.017(3) -0.019(3)
C18 0.042(3) 0.099(4) 0.067(4) 0.008(3) 0.037(3) 0.012(3)
C19 0.038(3) 0.119(5) 0.056(4) 0.028(4) 0.016(3) 0.024(3)
C20 0.058(3) 0.029(2) 0.039(3) -0.0029(19) 0.025(2) 0.002(2)
C21 0.109(5) 0.039(3) 0.077(4) -0.015(3) 0.060(4) 0.004(3)
C22 0.088(4) 0.037(3) 0.060(4) 0.006(2) 0.033(3) -0.006(3)
C23 0.051(3) 0.057(3) 0.075(4) -0.004(3) 0.010(3) -0.011(3)
C24 0.032(2) 0.037(2) 0.039(2) -0.0028(19) 0.0163(19) -0.0039(18)
C25 0.051(3) 0.078(4) 0.059(4) -0.017(3) 0.014(3) -0.025(3)
C26 0.067(4) 0.050(3) 0.075(4) 0.015(3) 0.035(3) -0.009(3)
C27 0.054(3) 0.060(3) 0.088(4) -0.001(3) 0.049(3) 0.002(3)
C28 0.047(3) 0.032(2) 0.037(2) -0.0105(19) 0.015(2) -0.0083(19)
C29 0.054(3) 0.073(4) 0.061(4) -0.017(3) 0.023(3) -0.036(3)
C30 0.075(4) 0.057(3) 0.030(3) -0.008(2) 0.014(2) -0.005(3)
C31 0.084(5) 0.048(3) 0.071(4) -0.026(3) 0.015(3) 0.001(3)
O1 0.0362(16) 0.0299(14) 0.0221(13) 0.0001(11) 0.0115(11) 0.0069(12)
Cl1 0.0786(9) 0.0567(7) 0.0291(6) 0.0095(5) 0.0097(6) 0.0202(6)
P1 0.0300(6) 0.0308(5) 0.0267(5) 0.0021(4) 0.0143(4) 0.0063(4)
P2 0.0311(6) 0.0257(5) 0.0253(5) -0.0005(4) 0.0150(4) 0.0010(4)
Au1 0.03479(10) 0.02857(9) 0.02778(9) 0.00110(6) 0.01575(7) 0.00273(6)

loop_
_atom_type_symbol
_atom_type_description
_atom_type_scat_dispersion_real
_atom_type_scat_dispersion_imag
_atom_type_scat_source
C C 0.0033 0.0016 'International Tables Vol C Tables 4.2.6.8 and 6.1.1.4'
H H 0.0000 0.0000 'International Tables Vol C Tables 4.2.6.8 and 6.1.1.4'
P P 0.1023 0.0942 'International Tables Vol C Tables 4.2.6.8 and 6.1.1.4'
Au Au -2.0133 8.8022 'International Tables Vol C Tables 4.2.6.8 and 6.1.1.4'
Cl Cl 0.1484 0.1585 'International Tables Vol C Tables 4.2.6.8 and 6.1.1.4'
O O 0.0106 0.0060 'International Tables Vol C Tables 4.2.6.8 and 6.1.1.4'

loop_
_geom_angle_atom_site_label_1
_geom_angle_atom_site_label_2
_geom_angle_atom_site_label_3
_geom_angle
C6 C1 C2 116.4(4)
C6 C1 P1 122.5(3)
C2 C1 P1 121.1(3)
C3 C2 C1 121.2(4)
C2 C3 C4 120.7(5)
C3 C4 C5 120.6(4)
C4 C5 C6 117.5(4)
C4 C5 C7 123.4(4)
C6 C5 C7 118.8(4)
C5 C6 C1 123.6(4)
C5 C6 O1 118.9(3)
C1 C6 O1 117.4(3)
C8 C7 C15 112.2(4)
C8 C7 C5 107.5(3)
C15 C7 C5 112.0(4)
C8 C7 C14 108.2(4)
C15 C7 C14 109.3(4)
C5 C7 C14 107.5(4)
C13 C8 C9 117.4(4)
C13 C8 C7 119.5(4)
C9 C8 C7 123.1(4)
C10 C9 C8 120.9(4)
C9 C10 C11 120.4(4)
C10 C11 C12 121.8(4)
C11 C12 C13 116.1(4)
C11 C12 P2 120.5(3)
C13 C12 P2 123.5(3)
O1 C13 C8 118.7(3)
O1 C13 C12 117.7(3)
C8 C13 C12 123.5(4)
C17 C16 C19 110.2(5)
C17 C16 C18 108.8(4)
C19 C16 C18 108.8(4)
C17 C16 P1 104.8(3)
C19 C16 P1 109.1(3)
C18 C16 P1 115.0(4)
C21 C20 C23 109.0(5)
C21 C20 C22 108.6(4)
C23 C20 C22 108.5(4)
C21 C20 P1 117.7(3)
C23 C20 P1 106.1(3)
C22 C20 P1 106.6(3)
C25 C24 C26 109.4(4)
C25 C24 C27 109.1(4)
C26 C24 C27 107.6(4)
C25 C24 P2 106.2(3)
C26 C24 P2 107.0(3)
C27 C24 P2 117.4(3)
C30 C28 C31 109.3(4)
C30 C28 C29 108.8(4)
C31 C28 C29 108.2(4)
C30 C28 P2 110.3(3)
C31 C28 P2 117.2(4)
C29 C28 P2 102.6(3)
C13 O1 C6 116.5(3)
C1 P1 C16 102.1(2)
C1 P1 C20 106.5(2)
C16 P1 C20 114.8(2)
C1 P1 Au1 112.55(13)
C16 P1 Au1 111.57(16)
C20 P1 Au1 109.14(13)
C12 P2 C28 104.05(19)
C12 P2 C24 106.01(19)
C28 P2 C24 114.13(19)
C12 P2 Au1 112.03(12)
C28 P2 Au1 111.70(15)
C24 P2 Au1 108.76(13)
P2 Au1 P1 140.28(4)
P2 Au1 Cl1 112.90(4)
P1 Au1 Cl1 106.56(4)

loop_
_geom_bond_atom_site_label_1
_geom_bond_atom_site_label_2
_geom_bond_distance
C1 C6 1.391(5)
C1 C2 1.394(6)
C1 P1 1.838(4)
C2 C3 1.371(7)
C3 C4 1.374(7)
C4 C5 1.383(6)
C5 C6 1.384(5)
C5 C7 1.535(6)
C6 O1 1.393(4)
C7 C8 1.518(6)
C7 C15 1.523(7)
C7 C14 1.544(7)
C8 C13 1.386(6)
C8 C9 1.388(6)
C9 C10 1.372(7)
C10 C11 1.374(7)
C11 C12 1.389(6)
C12 C13 1.402(5)
C12 P2 1.846(4)
C13 O1 1.384(4)
C16 C17 1.521(8)
C16 C19 1.532(7)
C16 C18 1.541(6)
C16 P1 1.878(5)
C20 C21 1.508(6)
C20 C23 1.540(7)
C20 C22 1.541(6)
C20 P1 1.892(4)
C24 C25 1.521(7)
C24 C26 1.534(7)
C24 C27 1.537(6)
C24 P2 1.887(4)
C28 C30 1.508(6)
C28 C31 1.525(6)
C28 C29 1.545(6)
C28 P2 1.883(4)
Cl1 Au1 2.6324(12)
P1 Au1 2.3331(10)
P2 Au1 2.3201(10)
